data_1501870
loop_
_publ_author_name
'Chen, Yan'
'Ju, Tong'

_publ_section_title
;
 Enantioselective synthesis of A key A-ring intermediate for the
 preparation of 1\a,25-dihydroxyvitamin D(3).
;
_journal_issue 1
_journal_name_full 'Organic letters'
_journal_page_first 86
_journal_page_last 89
_journal_paper_doi 10.1021/ol102586w
_journal_volume 13
_journal_year 2011
_chemical_formula_sum 'C11 H18 O2'
_chemical_formula_weight 182.25
_chemical_name_systematic
; 
 ? 
;
_space_group_IT_number 19
_symmetry_cell_setting orthorhombic
_symmetry_space_group_name_Hall 'P 2ac 2ab'
_symmetry_space_group_name_H-M 'P 21 21 21'
_atom_sites_solution_hydrogens geom
_atom_sites_solution_primary direct
_atom_sites_solution_secondary difmap
_audit_creation_method SHELXL-97
_cell_angle_alpha 90.00
_cell_angle_beta 90.00
_cell_angle_gamma 90.00
_cell_formula_units_Z 4
_cell_length_a 5.4202(11)
_cell_length_b 10.233(2)
_cell_length_c 18.723(4)
_cell_measurement_reflns_used 3107
_cell_measurement_temperature 113(2)
_cell_measurement_theta_max 27.8944
_cell_measurement_theta_min 2.2681
_cell_volume 1038.5(4)
_computing_cell_refinement crystalclear
_computing_data_collection 'crystalclear(Rigaku/MSC Inc., 2005)'
_computing_data_reduction crystalclear
_computing_molecular_graphics 'Bruker SHELXTL'
_computing_publication_material 'Bruker SHELXTL'
_computing_structure_refinement 'SHELXL-97 (Sheldrick, 1997)'
_computing_structure_solution 'SHELXS-97 (Sheldrick, 1990)'
_diffrn_ambient_temperature 113(2)
_diffrn_detector_area_resol_mean 7.31
_diffrn_measured_fraction_theta_full 0.995
_diffrn_measured_fraction_theta_max 0.995
_diffrn_measurement_device_type 'rigaku saturn CCD area detector'
_diffrn_measurement_method '\w and \f scans'
_diffrn_radiation_monochromator confocal
_diffrn_radiation_source 'rotating anode'
_diffrn_radiation_type MoK\a
_diffrn_radiation_wavelength 0.71073
_diffrn_reflns_av_R_equivalents 0.0370
_diffrn_reflns_av_sigmaI/netI 0.0318
_diffrn_reflns_limit_h_max 6
_diffrn_reflns_limit_h_min -6
_diffrn_reflns_limit_k_max 8
_diffrn_reflns_limit_k_min -12
_diffrn_reflns_limit_l_max 22
_diffrn_reflns_limit_l_min -22
_diffrn_reflns_number 7034
_diffrn_reflns_theta_full 25.02
_diffrn_reflns_theta_max 25.02
_diffrn_reflns_theta_min 2.27
_diffrn_standards_decay_% 0
_diffrn_standards_interval_count 0
_diffrn_standards_interval_time 0
_diffrn_standards_number 0
_exptl_absorpt_coefficient_mu 0.078
_exptl_absorpt_correction_T_max 0.9922
_exptl_absorpt_correction_T_min 0.9846
_exptl_absorpt_correction_type multi-scan
_exptl_absorpt_process_details crystalclear
_exptl_crystal_density_diffrn 1.166
_exptl_crystal_density_method 'not measured'
_exptl_crystal_F_000 400
_exptl_crystal_size_max 0.20
_exptl_crystal_size_mid 0.18
_exptl_crystal_size_min 0.10
_refine_diff_density_max 0.199
_refine_diff_density_min -0.137
_refine_diff_density_rms 0.033
_refine_ls_abs_structure_details 'Flack H D (1983), Acta Cryst. A39, 876-881'
_refine_ls_abs_structure_Flack -0.2(14)
_refine_ls_extinction_coef 0.180(13)
_refine_ls_extinction_expression Fc^*^=kFc[1+0.001xFc^2^\l^3^/sin(2\q)]^-1/4^
_refine_ls_extinction_method SHELXL
_refine_ls_goodness_of_fit_ref 1.045
_refine_ls_hydrogen_treatment constr
_refine_ls_matrix_type full
_refine_ls_number_parameters 123
_refine_ls_number_reflns 1829
_refine_ls_number_restraints 0
_refine_ls_restrained_S_all 1.045
_refine_ls_R_factor_all 0.0389
_refine_ls_R_factor_gt 0.0362
_refine_ls_shift/su_max 0.001
_refine_ls_shift/su_mean 0.000
_refine_ls_structure_factor_coef Fsqd
_refine_ls_weighting_details 'calc w=1/[\s^2^(Fo^2^)+(0.0553P)^2^+0.0665P] where P=(Fo^2^+2Fc^2^)/3'
_refine_ls_weighting_scheme calc
_refine_ls_wR_factor_gt 0.0877
_refine_ls_wR_factor_ref 0.0908
_reflns_number_gt 1697
_reflns_number_total 1829
_reflns_threshold_expression >2sigma(I)
_cod_data_source_file ol102586w_si_003.cif
_cod_data_source_block shelxl
_cod_depositor_comments
;
The following automatic conversions were performed:

'_symmetry_cell_setting' value 'Orthorhombic' changed to
'orthorhombic' according to
/home/saulius/struct/CIF-dictionaries/cif_core.dic dictionary named
'cif_core.dic' version 2.4.1 from
2010-06-29.

'_exptl_absorpt_correction_type' value 'MULTI-SCAN'
changed to 'multi-scan' according to
/home/saulius/struct/CIF-dictionaries/cif_core.dic dictionary named
'cif_core.dic' version 2.4.1 from
2010-06-29.

'_refine_ls_hydrogen_treatment' value 'CONSTR' changed
to 'constr' according to
/home/saulius/struct/CIF-dictionaries/cif_core.dic dictionary named
'cif_core.dic' version 2.4.1 from 2010-06-29.

Automatic conversion script
Id: cif_fix_values 1715 2011-07-08 13:25:40Z adriana 
;
_cod_original_sg_symbol_H-M P2(1)2(1)2(1)
_cod_database_code 1501870

loop_
_symmetry_equiv_pos_as_xyz
'x, y, z'
'-x+1/2, -y, z+1/2'
'-x, y+1/2, -z+1/2'
'x+1/2, -y+1/2, -z'

loop_
_atom_site_label
_atom_site_type_symbol
_atom_site_fract_x
_atom_site_fract_y
_atom_site_fract_z
_atom_site_U_iso_or_equiv
_atom_site_adp_type
_atom_site_occupancy
_atom_site_symmetry_multiplicity
_atom_site_calc_flag
_atom_site_refinement_flags
O1 O 1.27979(19) 0.96722(12) 0.00585(6) 0.0380(3) Uani 1 1 d .
O2 O 0.93705(19) 1.19900(10) 0.00615(6) 0.0352(3) Uani 1 1 d .
H2 H 0.8080 1.2428 -0.0004 0.053 Uiso 1 1 calc R
C1 C 0.9734(4) 0.97445(18) -0.09251(9) 0.0431(5) Uani 1 1 d .
H1A H 1.0154 1.0603 -0.1122 0.065 Uiso 1 1 calc R
H1B H 0.7987 0.9560 -0.1014 0.065 Uiso 1 1 calc R
H1C H 1.0750 0.9073 -0.1154 0.065 Uiso 1 1 calc R
C2 C 1.0209(3) 0.97407(16) -0.01344(9) 0.0296(4) Uani 1 1 d .
C3 C 0.8725(3) 1.06997(14) 0.02983(8) 0.0272(4) Uani 1 1 d .
H3 H 0.6941 1.0554 0.0187 0.033 Uiso 1 1 calc R
C4 C 0.9057(3) 1.05911(14) 0.11087(8) 0.0248(4) Uani 1 1 d .
H4 H 1.0744 1.0909 0.1237 0.030 Uiso 1 1 calc R
C5 C 0.8806(3) 0.91546(13) 0.13438(8) 0.0251(4) Uani 1 1 d .
H5 H 0.7167 0.8839 0.1169 0.030 Uiso 1 1 calc R
C6 C 1.0782(3) 0.82825(16) 0.09951(8) 0.0325(4) Uani 1 1 d .
H6A H 1.2357 0.8396 0.1256 0.039 Uiso 1 1 calc R
H6B H 1.0278 0.7357 0.1045 0.039 Uiso 1 1 calc R
C7 C 1.1207(3) 0.85732(16) 0.02177(9) 0.0324(4) Uani 1 1 d .
H7 H 1.1424 0.7792 -0.0097 0.039 Uiso 1 1 calc R
C8 C 0.8845(3) 0.89541(14) 0.21480(8) 0.0294(4) Uani 1 1 d .
C9 C 0.7241(3) 0.81623(17) 0.24605(9) 0.0371(4) Uani 1 1 d .
H9A H 0.7340 0.8006 0.2960 0.045 Uiso 1 1 calc R
H9B H 0.5990 0.7750 0.2185 0.045 Uiso 1 1 calc R
C10 C 1.0845(3) 0.96211(17) 0.25682(8) 0.0384(4) Uani 1 1 d .
H10A H 1.0736 0.9357 0.3070 0.058 Uiso 1 1 calc R
H10B H 1.0643 1.0570 0.2532 0.058 Uiso 1 1 calc R
H10C H 1.2460 0.9371 0.2376 0.058 Uiso 1 1 calc R
C11 C 0.7152(3) 1.14502(15) 0.14808(9) 0.0346(4) Uani 1 1 d .
H11A H 0.5491 1.1127 0.1373 0.052 Uiso 1 1 calc R
H11B H 0.7315 1.2352 0.1311 0.052 Uiso 1 1 calc R
H11C H 0.7426 1.1424 0.1998 0.052 Uiso 1 1 calc R

loop_
_atom_site_aniso_label
_atom_site_aniso_U_11
_atom_site_aniso_U_22
_atom_site_aniso_U_33
_atom_site_aniso_U_23
_atom_site_aniso_U_13
_atom_site_aniso_U_12
O1 0.0214(6) 0.0427(7) 0.0498(7) -0.0048(6) 0.0074(5) -0.0037(5)
O2 0.0283(6) 0.0265(6) 0.0507(7) 0.0122(5) 0.0014(6) 0.0004(5)
C1 0.0538(11) 0.0412(10) 0.0343(8) 0.0012(8) 0.0049(8) -0.0143(9)
C2 0.0230(7) 0.0305(8) 0.0353(8) -0.0001(7) 0.0043(6) -0.0070(6)
C3 0.0209(7) 0.0256(8) 0.0350(8) 0.0055(6) -0.0002(7) -0.0043(7)
C4 0.0185(7) 0.0225(7) 0.0333(8) -0.0006(6) -0.0016(6) 0.0005(6)
C5 0.0218(7) 0.0220(8) 0.0316(8) -0.0002(6) -0.0007(6) 0.0008(6)
C6 0.0319(9) 0.0276(8) 0.0381(8) -0.0016(7) -0.0008(7) 0.0089(7)
C7 0.0264(8) 0.0304(8) 0.0404(9) -0.0055(7) 0.0057(7) 0.0003(7)
C8 0.0300(8) 0.0242(7) 0.0341(8) 0.0002(7) 0.0006(7) 0.0052(7)
C9 0.0415(10) 0.0331(9) 0.0366(8) 0.0045(7) 0.0047(8) 0.0006(8)
C10 0.0417(10) 0.0378(9) 0.0356(8) 0.0013(7) -0.0064(8) 0.0005(9)
C11 0.0360(9) 0.0259(8) 0.0420(9) -0.0019(7) 0.0017(8) 0.0089(7)

loop_
_atom_type_symbol
_atom_type_description
_atom_type_scat_dispersion_real
_atom_type_scat_dispersion_imag
_atom_type_scat_source
C C 0.0033 0.0016 'International Tables Vol C Tables 4.2.6.8 and 6.1.1.4'
H H 0.0000 0.0000 'International Tables Vol C Tables 4.2.6.8 and 6.1.1.4'
O O 0.0106 0.0060 'International Tables Vol C Tables 4.2.6.8 and 6.1.1.4'

loop_
_geom_angle_atom_site_label_1
_geom_angle_atom_site_label_2
_geom_angle_atom_site_label_3
_geom_angle
C7 O1 C2 60.84(10)
C3 O2 H2 109.5
C2 C1 H1A 109.5
C2 C1 H1B 109.5
H1A C1 H1B 109.5
C2 C1 H1C 109.5
H1A C1 H1C 109.5
H1B C1 H1C 109.5
O1 C2 C7 59.51(10)
O1 C2 C1 114.29(13)
C7 C2 C1 120.51(15)
O1 C2 C3 114.48(13)
C7 C2 C3 119.07(14)
C1 C2 C3 115.90(14)
O2 C3 C2 107.64(12)
O2 C3 C4 110.12(12)
C2 C3 C4 115.02(13)
O2 C3 H3 107.9
C2 C3 H3 107.9
C4 C3 H3 107.9
C11 C4 C3 109.35(12)
C11 C4 C5 111.11(12)
C3 C4 C5 109.99(12)
C11 C4 H4 108.8
C3 C4 H4 108.8
C5 C4 H4 108.8
C8 C5 C6 109.41(12)
C8 C5 C4 114.25(12)
C6 C5 C4 111.77(12)
C8 C5 H5 107.0
C6 C5 H5 107.0
C4 C5 H5 107.0
C7 C6 C5 113.73(13)
C7 C6 H6A 108.8
C5 C6 H6A 108.8
C7 C6 H6B 108.8
C5 C6 H6B 108.8
H6A C6 H6B 107.7
O1 C7 C2 59.65(10)
O1 C7 C6 116.36(13)
C2 C7 C6 122.65(14)
O1 C7 H7 115.5
C2 C7 H7 115.5
C6 C7 H7 115.5
C9 C8 C10 121.33(15)
C9 C8 C5 120.73(15)
C10 C8 C5 117.85(14)
C8 C9 H9A 120.0
C8 C9 H9B 120.0
H9A C9 H9B 120.0
C8 C10 H10A 109.5
C8 C10 H10B 109.5
H10A C10 H10B 109.5
C8 C10 H10C 109.5
H10A C10 H10C 109.5
H10B C10 H10C 109.5
C4 C11 H11A 109.5
C4 C11 H11B 109.5
H11A C11 H11B 109.5
C4 C11 H11C 109.5
H11A C11 H11C 109.5
H11B C11 H11C 109.5

loop_
_geom_bond_atom_site_label_1
_geom_bond_atom_site_label_2
_geom_bond_distance
O1 C7 1.448(2)
O1 C2 1.4505(19)
O2 C3 1.4361(18)
O2 H2 0.8400
C1 C2 1.503(2)
C1 H1A 0.9800
C1 H1B 0.9800
C1 H1C 0.9800
C2 C7 1.468(2)
C2 C3 1.506(2)
C3 C4 1.532(2)
C3 H3 1.0000
C4 C11 1.524(2)
C4 C5 1.5405(19)
C4 H4 1.0000
C5 C8 1.520(2)
C5 C6 1.539(2)
C5 H5 1.0000
C6 C7 1.503(2)
C6 H6A 0.9900
C6 H6B 0.9900
C7 H7 1.0000
C8 C9 1.325(2)
C8 C10 1.503(2)
C9 H9A 0.9500
C9 H9B 0.9500
C10 H10A 0.9800
C10 H10B 0.9800
C10 H10C 0.9800
C11 H11A 0.9800
C11 H11B 0.9800
C11 H11C 0.9800

loop_
_geom_hbond_atom_site_label_D
_geom_hbond_atom_site_label_H
_geom_hbond_atom_site_label_A
_geom_hbond_distance_DH
_geom_hbond_distance_HA
_geom_hbond_distance_DA
_geom_hbond_angle_DHA
_geom_hbond_site_symmetry_A
O2 H2 O2 0.84 2.10 2.9133(9) 163.0 4_475

loop_
_geom_torsion_atom_site_label_1
_geom_torsion_atom_site_label_2
_geom_torsion_atom_site_label_3
_geom_torsion_atom_site_label_4
_geom_torsion
C7 O1 C2 C1 -112.38(16)
C7 O1 C2 C3 110.57(15)
O1 C2 C3 O2 73.94(16)
C7 C2 C3 O2 141.31(14)
C1 C2 C3 O2 -62.40(16)
O1 C2 C3 C4 -49.21(18)
C7 C2 C3 C4 18.17(19)
C1 C2 C3 C4 174.45(13)
O2 C3 C4 C11 67.56(15)
C2 C3 C4 C11 -170.63(12)
O2 C3 C4 C5 -170.16(12)
C2 C3 C4 C5 -48.35(16)
C11 C4 C5 C8 -52.87(18)
C3 C4 C5 C8 -174.10(13)
C11 C4 C5 C6 -177.78(12)
C3 C4 C5 C6 60.99(16)
C8 C5 C6 C7 -169.93(13)
C4 C5 C6 C7 -42.38(17)
C2 O1 C7 C6 -114.05(15)
C1 C2 C7 O1 101.95(15)
C3 C2 C7 O1 -102.88(14)
O1 C2 C7 C6 103.64(16)
C1 C2 C7 C6 -154.41(15)
C3 C2 C7 C6 0.8(2)
C5 C6 C7 O1 81.08(17)
C5 C6 C7 C2 11.7(2)
C6 C5 C8 C9 -98.49(17)
C4 C5 C8 C9 135.36(15)
C6 C5 C8 C10 78.11(17)
C4 C5 C8 C10 -48.04(19)
